data_4065147
loop_
_publ_author_name
'Colquhoun, Victoria P.'
'Abele, Bors C.'
'Strohmann, Carsten'

_publ_section_title
;
 Control of N- or C-Bridging Mode in Dimeric Butylmagnesium Silylamides
;
_journal_issue 20
_journal_name_full Organometallics
_journal_page_first 5408
_journal_paper_doi 10.1021/om200587n
_journal_volume 30
_journal_year 2011
_chemical_formula_sum 'C22 H50 Mg N4 Si2'
_chemical_formula_weight 451.15
_chemical_name_systematic
;
 ?
;
_space_group_IT_number 14
_symmetry_cell_setting monoclinic
_symmetry_space_group_name_Hall '-P 2ybc'
_symmetry_space_group_name_H-M 'P 1 21/c 1'
_atom_sites_solution_hydrogens geom
_atom_sites_solution_primary direct
_atom_sites_solution_secondary difmap
_audit_creation_date 2009-11-05T14:15:51-00:00
_audit_creation_method 'WinGX routine CIF_UPDATE'
_cell_angle_alpha 90
_cell_angle_beta 101.37(2)
_cell_angle_gamma 90
_cell_formula_units_Z 4
_cell_length_a 16.189(4)
_cell_length_b 10.5506(13)
_cell_length_c 16.739(3)
_cell_measurement_temperature 193(2)
_cell_measurement_theta_max 27
_cell_measurement_theta_min 2.29
_cell_volume 2803.0(9)
_computing_cell_refinement 'Cell in IPDS (Stoe & Cie, 1999)'
_computing_data_collection 'Expose in IPDS (Stoe & Cie, 1999)'
_computing_data_reduction 'Integrate in IPDS (Stoe & Cie, 1999)'
_computing_molecular_graphics 'Ortep-3 (Farrugia, 1997)'
_computing_publication_material 'SHELXL97 (Sheldrick, 2008)'
_computing_structure_refinement 'SHELXL-97 (Sheldrick, 2008)'
_computing_structure_solution 'SHELXS97 (Sheldrick, 2008)'
_diffrn_ambient_temperature 193(2)
_diffrn_measured_fraction_theta_full 0.991
_diffrn_measured_fraction_theta_max 0.991
_diffrn_measurement_device_type 'Stoe IPDS'
_diffrn_measurement_method 'phi scans'
_diffrn_radiation_monochromator graphite
_diffrn_radiation_type MoK\a
_diffrn_radiation_wavelength 0.71073
_diffrn_reflns_av_R_equivalents 0.0454
_diffrn_reflns_av_unetI/netI 0.0248
_diffrn_reflns_limit_h_max 20
_diffrn_reflns_limit_h_min -20
_diffrn_reflns_limit_k_max 13
_diffrn_reflns_limit_k_min -13
_diffrn_reflns_limit_l_max 21
_diffrn_reflns_limit_l_min -21
_diffrn_reflns_number 28963
_diffrn_reflns_theta_full 27
_diffrn_reflns_theta_max 27
_diffrn_reflns_theta_min 2.29
_exptl_absorpt_coefficient_mu 0.164
_exptl_absorpt_correction_T_max 0.9525
_exptl_absorpt_correction_T_min 0.9374
_exptl_absorpt_correction_type numerical
_exptl_absorpt_process_details 'FACEIT in IPDS (Stoe & Cie, 1999)'
_exptl_crystal_colour colourless
_exptl_crystal_density_diffrn 1.069
_exptl_crystal_density_method 'not measured'
_exptl_crystal_description block
_exptl_crystal_F_000 1000
_exptl_crystal_size_max 0.4
_exptl_crystal_size_mid 0.4
_exptl_crystal_size_min 0.3
_refine_diff_density_max 0.287
_refine_diff_density_min -0.397
_refine_diff_density_rms 0.058
_refine_ls_extinction_method none
_refine_ls_goodness_of_fit_ref 1.054
_refine_ls_hydrogen_treatment riding
_refine_ls_matrix_type full
_refine_ls_number_parameters 270
_refine_ls_number_reflns 6069
_refine_ls_number_restraints 0
_refine_ls_restrained_S_all 1.054
_refine_ls_R_factor_all 0.056
_refine_ls_R_factor_gt 0.0519
_refine_ls_shift/su_max 0.001
_refine_ls_shift/su_mean 0
_refine_ls_structure_factor_coef Fsqd
_refine_ls_weighting_details 'calc w=1/[\s^2^(Fo^2^)+(0.1132P)^2^+0.1380P] where P=(Fo^2^+2Fc^2^)/3'
_refine_ls_weighting_scheme calc
_refine_ls_wR_factor_gt 0.1419
_refine_ls_wR_factor_ref 0.1464
_reflns_number_gt 5344
_reflns_number_total 6069
_reflns_threshold_expression >2sigma(I)
_cod_data_source_file om200587n_si_004.cif
_cod_data_source_block vc050408
_cod_original_cell_volume 2803.1(9)
_cod_original_sg_symbol_H-M P2(1)/c
_cod_database_code 4065147

loop_
_symmetry_equiv_pos_as_xyz
'x, y, z'
'-x, y+1/2, -z+1/2'
'-x, -y, -z'
'x, -y-1/2, z-1/2'

loop_
_atom_site_label
_atom_site_type_symbol
_atom_site_fract_x
_atom_site_fract_y
_atom_site_fract_z
_atom_site_U_iso_or_equiv
_atom_site_adp_type
_atom_site_occupancy
_atom_site_symmetry_multiplicity
_atom_site_calc_flag
_atom_site_refinement_flags
C1 C -0.01507(10) 0.2622(2) 0.39836(11) 0.0535(4) Uani 1 1 d .
H1A H -0.0503 0.3135 0.3561 0.08 Uiso 1 1 calc R
H1B H -0.0325 0.2758 0.4505 0.08 Uiso 1 1 calc R
H1C H -0.0215 0.1723 0.3835 0.08 Uiso 1 1 calc R
C2 C 0.10016(11) 0.48209(16) 0.43834(10) 0.0499(4) Uani 1 1 d .
H2A H 0.1566 0.5172 0.4403 0.075 Uiso 1 1 calc R
H2B H 0.0855 0.4895 0.4922 0.075 Uiso 1 1 calc R
H2C H 0.0591 0.5291 0.3984 0.075 Uiso 1 1 calc R
C3 C 0.11946(8) 0.29833(13) 0.24496(8) 0.0338(3) Uani 1 1 d .
H3 H 0.1692 0.2889 0.2183 0.041 Uiso 1 1 calc R
C4 C 0.05182(9) 0.20496(17) 0.20262(9) 0.0448(3) Uani 1 1 d .
H4A H 0.0726 0.118 0.2124 0.067 Uiso 1 1 calc R
H4B H 0.0394 0.2218 0.1439 0.067 Uiso 1 1 calc R
H4C H 0.0004 0.2157 0.2245 0.067 Uiso 1 1 calc R
C5 C 0.08666(11) 0.43396(17) 0.22836(11) 0.0518(4) Uani 1 1 d .
H5A H 0.0359 0.4456 0.2512 0.078 Uiso 1 1 calc R
H5B H 0.0731 0.4489 0.1694 0.078 Uiso 1 1 calc R
H5C H 0.13 0.4942 0.2539 0.078 Uiso 1 1 calc R
C6 C 0.16586(9) 0.22743(14) 0.50068(8) 0.0369(3) Uani 1 1 d .
H6A H 0.2111 0.2863 0.5261 0.044 Uiso 1 1 calc R
H6B H 0.1299 0.2113 0.541 0.044 Uiso 1 1 calc R
C7 C 0.26586(10) 0.06298(16) 0.55806(8) 0.0432(3) Uani 1 1 d .
H7A H 0.2359 0.0582 0.6042 0.052 Uiso 1 1 calc R
H7B H 0.3113 0.1268 0.5719 0.052 Uiso 1 1 calc R
C8 C 0.30479(11) -0.06529(18) 0.54698(10) 0.0533(4) Uani 1 1 d .
H8A H 0.343 -0.09 0.5984 0.064 Uiso 1 1 calc R
H8B H 0.3387 -0.059 0.504 0.064 Uiso 1 1 calc R
C9 C 0.23723(13) -0.16699(18) 0.52348(12) 0.0592(5) Uani 1 1 d .
H9A H 0.2637 -0.2475 0.5113 0.071 Uiso 1 1 calc R
H9B H 0.2082 -0.1821 0.5694 0.071 Uiso 1 1 calc R
C10 C 0.17383(12) -0.12336(16) 0.44887(10) 0.0511(4) Uani 1 1 d .
H10A H 0.1272 -0.1855 0.4367 0.061 Uiso 1 1 calc R
H10B H 0.2016 -0.1198 0.4013 0.061 Uiso 1 1 calc R
C11 C 0.13819(10) 0.00677(15) 0.46248(9) 0.0417(3) Uani 1 1 d .
H11A H 0.0984 0.033 0.4125 0.05 Uiso 1 1 calc R
H11B H 0.1064 0.0012 0.5072 0.05 Uiso 1 1 calc R
C12 C 0.44310(11) 0.06123(19) 0.22248(11) 0.0534(4) Uani 1 1 d .
H12A H 0.4363 -0.0114 0.1853 0.08 Uiso 1 1 calc R
H12B H 0.5031 0.0813 0.2394 0.08 Uiso 1 1 calc R
H12C H 0.4133 0.1346 0.1947 0.08 Uiso 1 1 calc R
C13 C 0.45871(10) -0.12445(16) 0.35855(11) 0.0521(4) Uani 1 1 d .
H13A H 0.4378 -0.1543 0.4063 0.078 Uiso 1 1 calc R
H13B H 0.5186 -0.1033 0.3745 0.078 Uiso 1 1 calc R
H13C H 0.4513 -0.1913 0.3171 0.078 Uiso 1 1 calc R
C14 C 0.23370(8) -0.05615(13) 0.24553(8) 0.0344(3) Uani 1 1 d .
H14 H 0.177 -0.0492 0.2604 0.041 Uiso 1 1 calc R
C15 C 0.22441(11) -0.00665(18) 0.15852(9) 0.0486(4) Uani 1 1 d .
H15A H 0.2094 0.0834 0.157 0.073 Uiso 1 1 calc R
H15B H 0.18 -0.0543 0.1225 0.073 Uiso 1 1 calc R
H15C H 0.2778 -0.0173 0.1401 0.073 Uiso 1 1 calc R
C16 C 0.25639(12) -0.19736(16) 0.24833(10) 0.0519(4) Uani 1 1 d .
H16A H 0.3084 -0.2095 0.2276 0.078 Uiso 1 1 calc R
H16B H 0.2106 -0.2452 0.2145 0.078 Uiso 1 1 calc R
H16C H 0.2647 -0.2277 0.3047 0.078 Uiso 1 1 calc R
C17 C 0.43171(8) 0.14461(14) 0.39883(9) 0.0375(3) Uani 1 1 d .
H17A H 0.4372 0.1021 0.4524 0.045 Uiso 1 1 calc R
H17B H 0.4883 0.1761 0.3945 0.045 Uiso 1 1 calc R
C18 C 0.37918(9) 0.33503(14) 0.32453(8) 0.0370(3) Uani 1 1 d .
H18A H 0.3566 0.2855 0.2748 0.044 Uiso 1 1 calc R
H18B H 0.4389 0.3547 0.3243 0.044 Uiso 1 1 calc R
C19 C 0.32997(10) 0.45853(14) 0.32248(9) 0.0415(3) Uani 1 1 d .
H19A H 0.2694 0.4392 0.3178 0.05 Uiso 1 1 calc R
H19B H 0.3365 0.5082 0.2739 0.05 Uiso 1 1 calc R
C20 C 0.36051(11) 0.53730(15) 0.39897(10) 0.0465(4) Uani 1 1 d .
H20A H 0.3246 0.6133 0.3983 0.056 Uiso 1 1 calc R
H20B H 0.4191 0.5656 0.4007 0.056 Uiso 1 1 calc R
C21 C 0.35644(10) 0.45664(15) 0.47381(9) 0.0432(3) Uani 1 1 d .
H21A H 0.3804 0.5049 0.5237 0.052 Uiso 1 1 calc R
H21B H 0.2969 0.4372 0.4751 0.052 Uiso 1 1 calc R
C22 C 0.40514(9) 0.33366(14) 0.47243(8) 0.0386(3) Uani 1 1 d .
H22A H 0.4655 0.3537 0.4758 0.046 Uiso 1 1 calc R
H22B H 0.4003 0.2828 0.521 0.046 Uiso 1 1 calc R
Mg Mg 0.24896(2) 0.15781(4) 0.36993(2) 0.02688(13) Uani 1 1 d .
N1 N 0.14820(6) 0.26819(11) 0.33167(6) 0.0311(2) Uani 1 1 d .
N2 N 0.20558(7) 0.10486(11) 0.48345(6) 0.0330(2) Uani 1 1 d .
N3 N 0.29217(7) 0.02129(10) 0.30476(6) 0.0303(2) Uani 1 1 d .
N4 N 0.37458(6) 0.25641(10) 0.39774(6) 0.0311(2) Uani 1 1 d .
Si1 Si 0.09887(2) 0.30999(4) 0.40793(2) 0.03428(13) Uani 1 1 d .
Si2 Si 0.39778(2) 0.02101(4) 0.31561(2) 0.03398(13) Uani 1 1 d .

loop_
_atom_site_aniso_label
_atom_site_aniso_U_11
_atom_site_aniso_U_22
_atom_site_aniso_U_33
_atom_site_aniso_U_23
_atom_site_aniso_U_13
_atom_site_aniso_U_12
C1 0.0331(7) 0.0689(12) 0.0606(9) -0.0117(8) 0.0144(6) 0.0040(7)
C2 0.0503(9) 0.0442(9) 0.0508(8) -0.0116(6) -0.0009(7) 0.0143(7)
C3 0.0314(6) 0.0372(7) 0.0318(6) 0.0033(5) 0.0035(5) 0.0039(5)
C4 0.0377(7) 0.0539(9) 0.0397(7) -0.0018(6) 0.0000(6) -0.0042(6)
C5 0.0557(9) 0.0441(9) 0.0515(8) 0.0090(7) 0.0005(7) 0.0134(7)
C6 0.0387(7) 0.0411(8) 0.0325(6) -0.0040(5) 0.0109(5) 0.0026(6)
C7 0.0446(8) 0.0506(9) 0.0336(6) 0.0068(6) 0.0053(5) 0.0036(7)
C8 0.0556(9) 0.0545(10) 0.0508(8) 0.0172(7) 0.0127(7) 0.0142(8)
C9 0.0811(13) 0.0427(9) 0.0580(10) 0.0159(7) 0.0238(9) 0.0069(8)
C10 0.0704(11) 0.0369(8) 0.0492(8) 0.0032(6) 0.0193(7) -0.0076(7)
C11 0.0437(8) 0.0420(8) 0.0419(7) 0.0028(6) 0.0141(6) -0.0077(6)
C12 0.0482(9) 0.0570(10) 0.0622(10) -0.0029(8) 0.0284(7) 0.0036(8)
C13 0.0424(8) 0.0432(9) 0.0669(10) -0.0015(7) 0.0017(7) 0.0146(7)
C14 0.0360(6) 0.0343(7) 0.0317(6) -0.0023(5) 0.0037(5) 0.0018(5)
C15 0.0542(9) 0.0566(10) 0.0328(7) 0.0013(6) 0.0036(6) 0.0005(7)
C16 0.0658(10) 0.0360(8) 0.0489(8) -0.0075(6) -0.0009(7) 0.0037(7)
C17 0.0262(6) 0.0370(7) 0.0473(7) 0.0010(5) 0.0026(5) 0.0041(5)
C18 0.0379(7) 0.0355(7) 0.0387(7) 0.0025(5) 0.0107(5) -0.0045(5)
C19 0.0452(7) 0.0344(7) 0.0440(7) 0.0069(6) 0.0067(6) -0.0027(6)
C20 0.0544(9) 0.0305(7) 0.0541(9) -0.0005(6) 0.0098(7) -0.0037(6)
C21 0.0486(8) 0.0362(8) 0.0444(7) -0.0059(6) 0.0084(6) -0.0030(6)
C22 0.0377(7) 0.0381(7) 0.0367(6) -0.0032(5) -0.0008(5) -0.0038(5)
Mg 0.0248(2) 0.0278(2) 0.0282(2) 0.00077(14) 0.00592(16) 0.00163(15)
N1 0.0274(5) 0.0340(6) 0.0310(5) 0.0007(4) 0.0037(4) 0.0038(4)
N2 0.0340(5) 0.0356(6) 0.0302(5) 0.0023(4) 0.0080(4) 0.0010(4)
N3 0.0309(5) 0.0303(6) 0.0298(5) -0.0011(4) 0.0061(4) 0.0025(4)
N4 0.0278(5) 0.0296(6) 0.0347(5) 0.0002(4) 0.0029(4) -0.0002(4)
Si1 0.0285(2) 0.0380(2) 0.0365(2) -0.00504(14) 0.00666(14) 0.00546(14)
Si2 0.0296(2) 0.0326(2) 0.0406(2) 0.00016(13) 0.00879(15) 0.00668(13)

loop_
_atom_type_symbol
_atom_type_description
_atom_type_scat_dispersion_real
_atom_type_scat_dispersion_imag
_atom_type_scat_source
C C 0.0033 0.0016 'International Tables Vol C Tables 4.2.6.8 and 6.1.1.4'
H H 0 0 'International Tables Vol C Tables 4.2.6.8 and 6.1.1.4'
N N 0.0061 0.0033 'International Tables Vol C Tables 4.2.6.8 and 6.1.1.4'
Mg Mg 0.0486 0.0363 'International Tables Vol C Tables 4.2.6.8 and 6.1.1.4'
Si Si 0.0817 0.0704 'International Tables Vol C Tables 4.2.6.8 and 6.1.1.4'

loop_
_geom_angle_atom_site_label_1
_geom_angle_atom_site_label_2
_geom_angle_atom_site_label_3
_geom_angle
Si1 C1 H1A 109.5
Si1 C1 H1B 109.5
H1A C1 H1B 109.5
Si1 C1 H1C 109.5
H1A C1 H1C 109.5
H1B C1 H1C 109.5
Si1 C2 H2A 109.5
Si1 C2 H2B 109.5
H2A C2 H2B 109.5
Si1 C2 H2C 109.5
H2A C2 H2C 109.5
H2B C2 H2C 109.5
N1 C3 C5 114.35(12)
N1 C3 C4 112.01(11)
C5 C3 C4 108.95(12)
N1 C3 H3 107.1
C5 C3 H3 107.1
C4 C3 H3 107.1
C3 C4 H4A 109.5
C3 C4 H4B 109.5
H4A C4 H4B 109.5
C3 C4 H4C 109.5
H4A C4 H4C 109.5
H4B C4 H4C 109.5
C3 C5 H5A 109.5
C3 C5 H5B 109.5
H5A C5 H5B 109.5
C3 C5 H5C 109.5
H5A C5 H5C 109.5
H5B C5 H5C 109.5
N2 C6 Si1 115.59(9)
N2 C6 H6A 108.4
Si1 C6 H6A 108.4
N2 C6 H6B 108.4
Si1 C6 H6B 108.4
H6A C6 H6B 107.4
N2 C7 C8 112.34(13)
N2 C7 H7A 109.1
C8 C7 H7A 109.1
N2 C7 H7B 109.1
C8 C7 H7B 109.1
H7A C7 H7B 107.9
C7 C8 C9 111.35(15)
C7 C8 H8A 109.4
C9 C8 H8A 109.4
C7 C8 H8B 109.4
C9 C8 H8B 109.4
H8A C8 H8B 108
C10 C9 C8 109.36(14)
C10 C9 H9A 109.8
C8 C9 H9A 109.8
C10 C9 H9B 109.8
C8 C9 H9B 109.8
H9A C9 H9B 108.3
C9 C10 C11 111.32(15)
C9 C10 H10A 109.4
C11 C10 H10A 109.4
C9 C10 H10B 109.4
C11 C10 H10B 109.4
H10A C10 H10B 108
N2 C11 C10 112.25(13)
N2 C11 H11A 109.2
C10 C11 H11A 109.2
N2 C11 H11B 109.2
C10 C11 H11B 109.2
H11A C11 H11B 107.9
Si2 C12 H12A 109.5
Si2 C12 H12B 109.5
H12A C12 H12B 109.5
Si2 C12 H12C 109.5
H12A C12 H12C 109.5
H12B C12 H12C 109.5
Si2 C13 H13A 109.5
Si2 C13 H13B 109.5
H13A C13 H13B 109.5
Si2 C13 H13C 109.5
H13A C13 H13C 109.5
H13B C13 H13C 109.5
N3 C14 C15 112.40(12)
N3 C14 C16 113.55(11)
C15 C14 C16 109.86(12)
N3 C14 H14 106.9
C15 C14 H14 106.9
C16 C14 H14 106.9
C14 C15 H15A 109.5
C14 C15 H15B 109.5
H15A C15 H15B 109.5
C14 C15 H15C 109.5
H15A C15 H15C 109.5
H15B C15 H15C 109.5
C14 C16 H16A 109.5
C14 C16 H16B 109.5
H16A C16 H16B 109.5
C14 C16 H16C 109.5
H16A C16 H16C 109.5
H16B C16 H16C 109.5
N4 C17 Si2 116.19(9)
N4 C17 H17A 108.2
Si2 C17 H17A 108.2
N4 C17 H17B 108.2
Si2 C17 H17B 108.2
H17A C17 H17B 107.4
N4 C18 C19 112.51(11)
N4 C18 H18A 109.1
C19 C18 H18A 109.1
N4 C18 H18B 109.1
C19 C18 H18B 109.1
H18A C18 H18B 107.8
C18 C19 C20 111.44(12)
C18 C19 H19A 109.3
C20 C19 H19A 109.3
C18 C19 H19B 109.3
C20 C19 H19B 109.3
H19A C19 H19B 108
C19 C20 C21 109.02(12)
C19 C20 H20A 109.9
C21 C20 H20A 109.9
C19 C20 H20B 109.9
C21 C20 H20B 109.9
H20A C20 H20B 108.3
C22 C21 C20 110.90(13)
C22 C21 H21A 109.5
C20 C21 H21A 109.5
C22 C21 H21B 109.5
C20 C21 H21B 109.5
H21A C21 H21B 108
N4 C22 C21 113.03(11)
N4 C22 H22A 109
C21 C22 H22A 109
N4 C22 H22B 109
C21 C22 H22B 109
H22A C22 H22B 107.8
N1 Mg N3 126.18(5)
N1 Mg N2 92.57(5)
N3 Mg N2 119.04(5)
N1 Mg N4 116.30(5)
N3 Mg N4 92.66(5)
N2 Mg N4 111.37(5)
C3 N1 Si1 125.75(9)
C3 N1 Mg 121.40(9)
Si1 N1 Mg 112.70(6)
C7 N2 C11 108.56(11)
C7 N2 C6 109.23(11)
C11 N2 C6 108.79(11)
C7 N2 Mg 121.67(9)
C11 N2 Mg 108.20(8)
C6 N2 Mg 99.65(8)
C14 N3 Si2 125.11(9)
C14 N3 Mg 120.98(8)
Si2 N3 Mg 113.37(6)
C22 N4 C18 108.79(11)
C22 N4 C17 108.54(10)
C18 N4 C17 108.48(11)
C22 N4 Mg 124.24(9)
C18 N4 Mg 106.04(8)
C17 N4 Mg 99.75(8)
N1 Si1 C2 118.23(8)
N1 Si1 C1 117.69(7)
C2 Si1 C1 103.83(8)
N1 Si1 C6 102.51(6)
C2 Si1 C6 104.14(7)
C1 Si1 C6 109.52(8)
N3 Si2 C13 119.06(7)
N3 Si2 C12 117.38(7)
C13 Si2 C12 103.71(8)
N3 Si2 C17 102.57(6)
C13 Si2 C17 102.94(7)
C12 Si2 C17 110.17(8)

loop_
_geom_bond_atom_site_label_1
_geom_bond_atom_site_label_2
_geom_bond_distance
C1 Si1 1.8885(17)
C1 H1A 0.98
C1 H1B 0.98
C1 H1C 0.98
C2 Si1 1.8848(16)
C2 H2A 0.98
C2 H2B 0.98
C2 H2C 0.98
C3 N1 1.4690(16)
C3 C5 1.533(2)
C3 C4 1.538(2)
C3 H3 1
C4 H4A 0.98
C4 H4B 0.98
C4 H4C 0.98
C5 H5A 0.98
C5 H5B 0.98
C5 H5C 0.98
C6 N2 1.4973(18)
C6 Si1 1.9187(15)
C6 H6A 0.99
C6 H6B 0.99
C7 N2 1.4923(17)
C7 C8 1.520(2)
C7 H7A 0.99
C7 H7B 0.99
C8 C9 1.527(3)
C8 H8A 0.99
C8 H8B 0.99
C9 C10 1.523(3)
C9 H9A 0.99
C9 H9B 0.99
C10 C11 1.524(2)
C10 H10A 0.99
C10 H10B 0.99
C11 N2 1.4945(18)
C11 H11A 0.99
C11 H11B 0.99
C12 Si2 1.8972(17)
C12 H12A 0.98
C12 H12B 0.98
C12 H12C 0.98
C13 Si2 1.8881(16)
C13 H13A 0.98
C13 H13B 0.98
C13 H13C 0.98
C14 N3 1.4754(16)
C14 C15 1.5265(19)
C14 C16 1.533(2)
C14 H14 1
C15 H15A 0.98
C15 H15B 0.98
C15 H15C 0.98
C16 H16A 0.98
C16 H16B 0.98
C16 H16C 0.98
C17 N4 1.4968(17)
C17 Si2 1.9082(15)
C17 H17A 0.99
C17 H17B 0.99
C18 N4 1.4937(17)
C18 C19 1.524(2)
C18 H18A 0.99
C18 H18B 0.99
C19 C20 1.525(2)
C19 H19A 0.99
C19 H19B 0.99
C20 C21 1.527(2)
C20 H20A 0.99
C20 H20B 0.99
C21 C22 1.521(2)
C21 H21A 0.99
C21 H21B 0.99
C22 N4 1.4927(17)
C22 H22A 0.99
C22 H22B 0.99
Mg N1 2.0038(12)
Mg N3 2.0138(12)
Mg N2 2.2232(12)
Mg N4 2.2498(12)
N1 Si1 1.6921(12)
N3 Si2 1.6834(12)
